data_2232135
loop_
_publ_author_name
'Wang, Wei'
'Gao, Yan'
'Wu, Wen-peng'
'Xu, Chao'
'Liu, Qing-lei'

_publ_section_title
;
 <i>rac</i>-3-{4-[(Furan-2-ylmethylidene)amino]-3-methyl-5-sulfanylidene-4,5-dihydro-1<i>H</i>-1,2,4-triazol-1-yl}-1,3-diphenylpropan-1-one
;
_journal_coeditor_code ZS2141
_journal_issue 10
_journal_name_full 'Acta Crystallographica Section E'
_journal_page_first o2728
_journal_paper_doi 10.1107/S1600536811035185
_journal_volume 67
_journal_year 2011
_chemical_formula_iupac 'C23 H20 N4 O2 S'
_chemical_formula_moiety 'C23 H20 N4 O2 S'
_chemical_formula_sum 'C23 H20 N4 O2 S'
_chemical_formula_weight 416.50
_chemical_name_systematic
;
<i>rac</i>-3-{4-[(Furan-2-ylmethylidene)amino]-3-methyl-5-sulfanylidene-
4,5-dihydro-1<i>H</i>-1,2,4-triazol-1-yl}-1,3-diphenylpropan-1-one
;
_space_group_IT_number 14
_symmetry_cell_setting monoclinic
_symmetry_space_group_name_Hall '-P 2ybc'
_symmetry_space_group_name_H-M 'P 1 21/c 1'
_atom_sites_solution_hydrogens geom
_atom_sites_solution_primary direct
_atom_sites_solution_secondary difmap
_cell_angle_alpha 90.00
_cell_angle_beta 107.965(5)
_cell_angle_gamma 90.00
_cell_formula_units_Z 4
_cell_length_a 8.154(3)
_cell_length_b 21.194(6)
_cell_length_c 12.878(4)
_cell_measurement_reflns_used 7435
_cell_measurement_temperature 113(2)
_cell_measurement_theta_max 27.9
_cell_measurement_theta_min 1.7
_cell_volume 2117.0(12)
_computing_cell_refinement 'CrystalClear (Rigaku/MSC, 2005)'
_computing_data_collection 'CrystalClear (Rigaku/MSC, 2005)'
_computing_data_reduction 'CrystalClear (Rigaku/MSC, 2005)'
_computing_molecular_graphics 'SHELXTL (Sheldrick, 2008)'
_computing_publication_material 'SHELXTL (Sheldrick, 2008)'
_computing_structure_refinement 'SHELXL97 (Sheldrick, 2008)'
_computing_structure_solution 'SHELXS97 (Sheldrick, 2008)'
_diffrn_ambient_temperature 113(2)
_diffrn_detector_area_resol_mean 14.63
_diffrn_measured_fraction_theta_full 0.999
_diffrn_measured_fraction_theta_max 0.999
_diffrn_measurement_device_type 'Rigaku Saturn CCD area-detector'
_diffrn_measurement_method '\f and \w'
_diffrn_radiation_monochromator multilayer
_diffrn_radiation_source 'rotating anode'
_diffrn_radiation_type 'Mo K\a'
_diffrn_radiation_wavelength 0.71073
_diffrn_reflns_av_R_equivalents 0.0425
_diffrn_reflns_av_sigmaI/netI 0.0348
_diffrn_reflns_limit_h_max 10
_diffrn_reflns_limit_h_min -10
_diffrn_reflns_limit_k_max 27
_diffrn_reflns_limit_k_min -27
_diffrn_reflns_limit_l_max 16
_diffrn_reflns_limit_l_min -16
_diffrn_reflns_number 26979
_diffrn_reflns_theta_full 27.87
_diffrn_reflns_theta_max 27.87
_diffrn_reflns_theta_min 1.92
_diffrn_standards_number 0
_exptl_absorpt_coefficient_mu 0.180
_exptl_absorpt_correction_T_max 0.9787
_exptl_absorpt_correction_T_min 0.9581
_exptl_absorpt_correction_type multi-scan
_exptl_absorpt_process_details '(CrystalClear; Rigaku/MSC, 2005)'
_exptl_crystal_colour colorless
_exptl_crystal_density_diffrn 1.307
_exptl_crystal_density_method 'not measured'
_exptl_crystal_description prism
_exptl_crystal_F_000 872
_exptl_crystal_size_max 0.24
_exptl_crystal_size_mid 0.20
_exptl_crystal_size_min 0.12
_refine_diff_density_max 0.328
_refine_diff_density_min -0.177
_refine_ls_extinction_method none
_refine_ls_goodness_of_fit_ref 1.074
_refine_ls_hydrogen_treatment constr
_refine_ls_matrix_type full
_refine_ls_number_parameters 272
_refine_ls_number_reflns 5030
_refine_ls_number_restraints 0
_refine_ls_restrained_S_all 1.074
_refine_ls_R_factor_all 0.0470
_refine_ls_R_factor_gt 0.0397
_refine_ls_shift/su_max 0.001
_refine_ls_shift/su_mean 0.000
_refine_ls_structure_factor_coef Fsqd
_refine_ls_weighting_details 'w=1/[\s^2^(Fo^2^)+(0.0597P)^2^+0.0507P] where P=(Fo^2^+2Fc^2^)/3'
_refine_ls_weighting_scheme calc
_refine_ls_wR_factor_gt 0.1019
_refine_ls_wR_factor_ref 0.1060
_reflns_number_gt 4229
_reflns_number_total 5030
_reflns_threshold_expression I>2\s(I)
_cod_data_source_file zs2141.cif
_cod_data_source_block I
_cod_original_sg_symbol_H-M 'P 21/c'
_cod_database_code 2232135
_cod_database_fobs_code 2232135

loop_
_symmetry_equiv_pos_as_xyz
'x, y, z'
'-x, y+1/2, -z+1/2'
'-x, -y, -z'
'x, -y-1/2, z-1/2'

loop_
_atom_site_type_symbol
_atom_site_label
_atom_site_fract_x
_atom_site_fract_y
_atom_site_fract_z
_atom_site_U_iso_or_equiv
_atom_site_adp_type
_atom_site_calc_flag
_atom_site_refinement_flags
_atom_site_occupancy
_atom_site_symmetry_multiplicity
S S1 1.09278(4) 0.678722(17) 0.64588(3) 0.03095(11) Uani d . 1 1
O O1 0.74128(14) 0.76825(5) 0.75402(7) 0.0366(2) Uani d . 1 1
O O2 0.80256(13) 0.49556(5) 0.33988(7) 0.0370(2) Uani d . 1 1
N N1 0.89702(13) 0.64352(5) 0.77200(8) 0.0210(2) Uani d . 1 1
N N2 0.76948(13) 0.60222(5) 0.77821(8) 0.0258(2) Uani d . 1 1
N N3 0.82733(13) 0.59160(5) 0.62302(8) 0.0231(2) Uani d . 1 1
N N4 0.81208(14) 0.55961(5) 0.52572(8) 0.0287(3) Uani d . 1 1
C C1 0.93901(15) 0.63862(6) 0.67870(9) 0.0215(3) Uani d . 1 1
C C2 0.73025(17) 0.57115(6) 0.68692(10) 0.0265(3) Uani d . 1 1
C C3 0.98664(16) 0.68280(6) 0.86642(9) 0.0231(3) Uani d . 1 1
H H3 1.0421 0.7187 0.8396 0.028 Uiso calc R 1 1
C C4 0.85808(17) 0.71013(6) 0.91857(10) 0.0272(3) Uani d . 1 1
H H4A 0.7942 0.6751 0.9394 0.033 Uiso calc R 1 1
H H4B 0.9219 0.7329 0.9861 0.033 Uiso calc R 1 1
C C5 0.73023(17) 0.75493(6) 0.84367(10) 0.0265(3) Uani d . 1 1
C C6 0.59252(16) 0.78340(6) 0.88329(10) 0.0254(3) Uani d . 1 1
C C7 0.45618(19) 0.81411(6) 0.80761(12) 0.0339(3) Uani d . 1 1
H H7 0.4509 0.8154 0.7329 0.041 Uiso calc R 1 1
C C8 0.3287(2) 0.84270(7) 0.84094(13) 0.0431(4) Uani d . 1 1
H H8 0.2349 0.8630 0.7889 0.052 Uiso calc R 1 1
C C9 0.3374(2) 0.84195(7) 0.95004(13) 0.0414(4) Uani d . 1 1
H H9 0.2509 0.8625 0.9729 0.050 Uiso calc R 1 1
C C10 0.47170(19) 0.81126(6) 1.02590(12) 0.0327(3) Uani d . 1 1
H H10 0.4766 0.8104 1.1005 0.039 Uiso calc R 1 1
C C11 0.59897(17) 0.78178(6) 0.99299(10) 0.0275(3) Uani d . 1 1
H H11 0.6907 0.7605 1.0450 0.033 Uiso calc R 1 1
C C12 1.12820(16) 0.64429(6) 0.94503(9) 0.0234(3) Uani d . 1 1
C C13 1.08906(17) 0.59523(6) 1.00540(10) 0.0288(3) Uani d . 1 1
H H13 0.9722 0.5870 1.0001 0.035 Uiso calc R 1 1
C C14 1.21854(18) 0.55835(7) 1.07314(11) 0.0325(3) Uani d . 1 1
H H14 1.1904 0.5249 1.1137 0.039 Uiso calc R 1 1
C C15 1.38920(18) 0.57036(7) 1.08172(11) 0.0373(3) Uani d . 1 1
H H15 1.4783 0.5452 1.1281 0.045 Uiso calc R 1 1
C C16 1.42945(18) 0.61911(7) 1.02258(12) 0.0401(4) Uani d . 1 1
H H16 1.5466 0.6274 1.0287 0.048 Uiso calc R 1 1
C C17 1.30023(17) 0.65601(7) 0.95437(11) 0.0314(3) Uani d . 1 1
H H17 1.3291 0.6894 0.9139 0.038 Uiso calc R 1 1
C C18 0.86294(17) 0.58860(7) 0.45364(10) 0.0296(3) Uani d . 1 1
H H18 0.9078 0.6302 0.4672 0.036 Uiso calc R 1 1
C C19 0.85153(17) 0.55772(7) 0.35217(10) 0.0309(3) Uani d . 1 1
C C20 0.87864(18) 0.57953(8) 0.26002(11) 0.0385(3) Uani d . 1 1
H H20 0.9137 0.6209 0.2477 0.046 Uiso calc R 1 1
C C21 0.84408(19) 0.52813(8) 0.18528(12) 0.0420(4) Uani d . 1 1
H H21 0.8514 0.5284 0.1131 0.050 Uiso calc R 1 1
C C22 0.79925(19) 0.47929(8) 0.23657(11) 0.0410(4) Uani d . 1 1
H H22 0.7691 0.4387 0.2053 0.049 Uiso calc R 1 1
C C23 0.5960(2) 0.52161(7) 0.65264(11) 0.0430(4) Uani d . 1 1
H H23A 0.5505 0.5122 0.7130 0.064 Uiso calc R 1 1
H H23B 0.6465 0.4833 0.6326 0.064 Uiso calc R 1 1
H H23C 0.5023 0.5366 0.5896 0.064 Uiso calc R 1 1

loop_
_atom_site_aniso_label
_atom_site_aniso_U_11
_atom_site_aniso_U_22
_atom_site_aniso_U_33
_atom_site_aniso_U_12
_atom_site_aniso_U_13
_atom_site_aniso_U_23
S1 0.02698(19) 0.0442(2) 0.02233(18) -0.00676(14) 0.00865(14) 0.00319(14)
O1 0.0485(6) 0.0389(5) 0.0253(5) 0.0118(5) 0.0157(5) 0.0049(4)
O2 0.0429(6) 0.0387(5) 0.0242(5) 0.0133(5) 0.0029(4) -0.0078(4)
N1 0.0226(5) 0.0225(5) 0.0178(5) -0.0028(4) 0.0064(4) -0.0018(4)
N2 0.0259(6) 0.0297(6) 0.0211(5) -0.0072(4) 0.0063(4) 0.0013(4)
N3 0.0281(6) 0.0235(5) 0.0160(5) -0.0001(4) 0.0043(4) -0.0017(4)
N4 0.0341(6) 0.0309(6) 0.0172(5) 0.0061(5) 0.0023(4) -0.0055(4)
C1 0.0229(6) 0.0241(6) 0.0166(6) 0.0029(5) 0.0046(5) 0.0011(5)
C2 0.0301(7) 0.0274(6) 0.0192(6) -0.0050(5) 0.0035(5) 0.0027(5)
C3 0.0271(7) 0.0229(6) 0.0183(6) -0.0037(5) 0.0055(5) -0.0036(5)
C4 0.0339(7) 0.0273(7) 0.0195(6) 0.0040(6) 0.0069(5) -0.0033(5)
C5 0.0323(7) 0.0236(6) 0.0222(6) -0.0004(5) 0.0063(5) -0.0041(5)
C6 0.0275(7) 0.0218(6) 0.0263(6) -0.0025(5) 0.0074(5) -0.0016(5)
C7 0.0347(8) 0.0358(7) 0.0308(7) 0.0035(6) 0.0097(6) 0.0065(6)
C8 0.0360(8) 0.0490(9) 0.0460(9) 0.0126(7) 0.0153(7) 0.0151(7)
C9 0.0392(9) 0.0420(8) 0.0509(9) 0.0085(7) 0.0255(8) 0.0075(7)
C10 0.0379(8) 0.0320(7) 0.0327(7) -0.0012(6) 0.0175(6) -0.0010(6)
C11 0.0304(7) 0.0251(6) 0.0263(6) -0.0038(5) 0.0078(5) -0.0023(5)
C12 0.0257(6) 0.0235(6) 0.0197(6) -0.0018(5) 0.0051(5) -0.0053(5)
C13 0.0259(7) 0.0316(7) 0.0276(7) -0.0014(5) 0.0064(5) 0.0006(5)
C14 0.0349(8) 0.0333(7) 0.0270(7) 0.0004(6) 0.0059(6) 0.0043(6)
C15 0.0300(7) 0.0457(8) 0.0307(7) 0.0070(6) 0.0013(6) 0.0049(6)
C16 0.0231(7) 0.0558(10) 0.0374(8) -0.0030(7) 0.0035(6) 0.0030(7)
C17 0.0293(7) 0.0355(7) 0.0268(7) -0.0071(6) 0.0052(6) -0.0001(6)
C18 0.0312(7) 0.0346(7) 0.0203(6) 0.0082(6) 0.0038(5) -0.0023(5)
C19 0.0271(7) 0.0390(7) 0.0233(6) 0.0104(6) 0.0026(5) -0.0044(6)
C20 0.0343(8) 0.0556(9) 0.0252(7) 0.0017(7) 0.0086(6) -0.0073(6)
C21 0.0342(8) 0.0678(11) 0.0231(7) 0.0116(8) 0.0073(6) -0.0102(7)
C22 0.0372(8) 0.0515(9) 0.0266(7) 0.0192(7) -0.0012(6) -0.0157(7)
C23 0.0523(10) 0.0433(9) 0.0259(7) -0.0241(7) 0.0012(7) 0.0018(6)

loop_
_atom_type_symbol
_atom_type_description
_atom_type_scat_dispersion_real
_atom_type_scat_dispersion_imag
_atom_type_scat_source
C C 0.0033 0.0016
; International Tables
Vol. C, Tables 4.2.6.8 and 6.1.1.4
;
H H 0.0000 0.0000
; International Tables
Vol. C, Tables 4.2.6.8 and 6.1.1.4
;
N N 0.0061 0.0033
; International Tables
Vol. C, Tables 4.2.6.8 and 6.1.1.4
;
O O 0.0106 0.0106
; International Tables
Vol. C, Tables 4.2.6.8 and 6.1.1.4
;
S S 0.1246 0.1246
; International Tables
Vol. C, Tables 4.2.6.8 and 6.1.1.4
;

loop_
_geom_angle_atom_site_label_1
_geom_angle_atom_site_label_2
_geom_angle_atom_site_label_3
_geom_angle
C22 O2 C19 105.81(11)
C1 N1 N2 113.88(10)
C1 N1 C3 125.58(10)
N2 N1 C3 120.19(9)
C2 N2 N1 104.40(10)
C2 N3 C1 108.86(10)
C2 N3 N4 118.39(10)
C1 N3 N4 132.36(10)
C18 N4 N3 117.20(11)
N1 C1 N3 102.03(10)
N1 C1 S1 126.93(9)
N3 C1 S1 131.01(9)
N2 C2 N3 110.81(11)
N2 C2 C23 125.59(12)
N3 C2 C23 123.58(11)
N1 C3 C12 109.22(9)
N1 C3 C4 110.25(10)
C12 C3 C4 113.31(10)
N1 C3 H3 108.0
C12 C3 H3 108.0
C4 C3 H3 108.0
C5 C4 C3 112.91(10)
C5 C4 H4A 109.0
C3 C4 H4A 109.0
C5 C4 H4B 109.0
C3 C4 H4B 109.0
H4A C4 H4B 107.8
O1 C5 C6 120.81(12)
O1 C5 C4 120.71(12)
C6 C5 C4 118.47(11)
C7 C6 C11 119.45(12)
C7 C6 C5 118.08(11)
C11 C6 C5 122.44(12)
C8 C7 C6 120.15(13)
C8 C7 H7 119.9
C6 C7 H7 119.9
C7 C8 C9 120.18(14)
C7 C8 H8 119.9
C9 C8 H8 119.9
C10 C9 C8 120.17(13)
C10 C9 H9 119.9
C8 C9 H9 119.9
C9 C10 C11 120.03(13)
C9 C10 H10 120.0
C11 C10 H10 120.0
C10 C11 C6 120.00(13)
C10 C11 H11 120.0
C6 C11 H11 120.0
C17 C12 C13 118.88(12)
C17 C12 C3 120.02(11)
C13 C12 C3 121.05(11)
C14 C13 C12 120.76(13)
C14 C13 H13 119.6
C12 C13 H13 119.6
C15 C14 C13 119.89(13)
C15 C14 H14 120.1
C13 C14 H14 120.1
C16 C15 C14 119.81(13)
C16 C15 H15 120.1
C14 C15 H15 120.1
C15 C16 C17 120.51(13)
C15 C16 H16 119.7
C17 C16 H16 119.7
C16 C17 C12 120.16(13)
C16 C17 H17 119.9
C12 C17 H17 119.9
N4 C18 C19 119.61(13)
N4 C18 H18 120.2
C19 C18 H18 120.2
C20 C19 O2 110.32(12)
C20 C19 C18 131.19(14)
O2 C19 C18 118.48(12)
C19 C20 C21 106.23(14)
C19 C20 H20 126.9
C21 C20 H20 126.9
C22 C21 C20 106.60(13)
C22 C21 H21 126.7
C20 C21 H21 126.7
C21 C22 O2 111.03(13)
C21 C22 H22 124.5
O2 C22 H22 124.5
C2 C23 H23A 109.5
C2 C23 H23B 109.5
H23A C23 H23B 109.5
C2 C23 H23C 109.5
H23A C23 H23C 109.5
H23B C23 H23C 109.5

loop_
_geom_bond_atom_site_label_1
_geom_bond_atom_site_label_2
_geom_bond_distance
S1 C1 1.6734(13)
O1 C5 1.2185(15)
O2 C22 1.3666(16)
O2 C19 1.3715(18)
N1 C1 1.3511(15)
N1 N2 1.3803(14)
N1 C3 1.4688(15)
N2 C2 1.2984(16)
N3 C2 1.3760(16)
N3 C1 1.3906(15)
N3 N4 1.3961(14)
N4 C18 1.2840(17)
C2 C23 1.4823(18)
C3 C12 1.5174(17)
C3 C4 1.5232(17)
C3 H3 1.0000
C4 C5 1.5160(18)
C4 H4A 0.9900
C4 H4B 0.9900
C5 C6 1.4961(18)
C6 C7 1.3932(19)
C6 C11 1.3978(17)
C7 C8 1.381(2)
C7 H7 0.9500
C8 C9 1.385(2)
C8 H8 0.9500
C9 C10 1.385(2)
C9 H9 0.9500
C10 C11 1.3851(19)
C10 H10 0.9500
C11 H11 0.9500
C12 C17 1.3927(18)
C12 C13 1.3930(18)
C13 C14 1.3852(19)
C13 H13 0.9500
C14 C15 1.385(2)
C14 H14 0.9500
C15 C16 1.382(2)
C15 H15 0.9500
C16 C17 1.387(2)
C16 H16 0.9500
C17 H17 0.9500
C18 C19 1.4386(18)
C18 H18 0.9500
C19 C20 1.354(2)
C20 C21 1.423(2)
C20 H20 0.9500
C21 C22 1.338(2)
C21 H21 0.9500
C22 H22 0.9500
C23 H23A 0.9800
C23 H23B 0.9800
C23 H23C 0.9800

loop_
_geom_torsion_atom_site_label_1
_geom_torsion_atom_site_label_2
_geom_torsion_atom_site_label_3
_geom_torsion_atom_site_label_4
_geom_torsion
C1 N1 N2 C2 -0.35(13)
C3 N1 N2 C2 -173.97(11)
C2 N3 N4 C18 160.90(12)
C1 N3 N4 C18 -27.24(19)
N2 N1 C1 N3 0.93(13)
C3 N1 C1 N3 174.15(10)
N2 N1 C1 S1 -177.18(9)
C3 N1 C1 S1 -3.96(17)
C2 N3 C1 N1 -1.14(13)
N4 N3 C1 N1 -173.59(11)
C2 N3 C1 S1 176.86(10)
N4 N3 C1 S1 4.4(2)
N1 N2 C2 N3 -0.43(14)
N1 N2 C2 C23 -178.64(13)
C1 N3 C2 N2 1.04(15)
N4 N3 C2 N2 174.70(10)
C1 N3 C2 C23 179.29(12)
N4 N3 C2 C23 -7.05(18)
C1 N1 C3 C12 -90.83(13)
N2 N1 C3 C12 81.99(13)
C1 N1 C3 C4 144.04(11)
N2 N1 C3 C4 -43.14(14)
N1 C3 C4 C5 -64.25(13)
C12 C3 C4 C5 172.98(10)
C3 C4 C5 O1 -3.40(17)
C3 C4 C5 C6 177.83(11)
O1 C5 C6 C7 13.79(19)
C4 C5 C6 C7 -167.44(12)
O1 C5 C6 C11 -164.29(12)
C4 C5 C6 C11 14.49(18)
C11 C6 C7 C8 0.0(2)
C5 C6 C7 C8 -178.09(13)
C6 C7 C8 C9 1.1(2)
C7 C8 C9 C10 -1.5(2)
C8 C9 C10 C11 0.7(2)
C9 C10 C11 C6 0.5(2)
C7 C6 C11 C10 -0.84(19)
C5 C6 C11 C10 177.21(12)
N1 C3 C12 C17 106.97(13)
C4 C3 C12 C17 -129.70(12)
N1 C3 C12 C13 -70.35(14)
C4 C3 C12 C13 52.98(15)
C17 C12 C13 C14 -0.41(18)
C3 C12 C13 C14 176.94(11)
C12 C13 C14 C15 0.3(2)
C13 C14 C15 C16 0.0(2)
C14 C15 C16 C17 -0.2(2)
C15 C16 C17 C12 0.1(2)
C13 C12 C17 C16 0.19(19)
C3 C12 C17 C16 -177.19(12)
N3 N4 C18 C19 179.51(11)
C22 O2 C19 C20 -0.25(15)
C22 O2 C19 C18 178.72(11)
N4 C18 C19 C20 172.22(14)
N4 C18 C19 O2 -6.51(19)
O2 C19 C20 C21 0.22(16)
C18 C19 C20 C21 -178.59(14)
C19 C20 C21 C22 -0.10(16)
C20 C21 C22 O2 -0.06(17)
C19 O2 C22 C21 0.19(15)
